data_2209531
loop_
_publ_author_name
'Ulrike E. I. Horvath'
'Stephanie Cronje'
'Stefan D. Nogai'
'Helgard G. Raubenheimer'

_publ_section_title
;
 A second polymorph of
 (2-thiazolidinethionato)(triphenylphosphine)gold(I)
;
_journal_coeditor_code HG2049
_journal_issue 7
_journal_name_full 'Acta Crystallographica Section E'
_journal_page_first m1641
_journal_page_last m1643
_journal_paper_doi 10.1107/S1600536806023166
_journal_volume 62
_journal_year 2006
_chemical_formula_iupac '[Au (C3 H4 N S2) (C18 H15 P)]'
_chemical_formula_moiety 'C21 H19 Au N P S2'
_chemical_formula_sum 'C21 H19 Au N P S2'
_chemical_formula_weight 577.43
_chemical_name_systematic
;
(2-thiolidinethionato)(triphenylphosphine)gold(I)
;
_space_group_IT_number 2
_symmetry_cell_setting triclinic
_symmetry_space_group_name_Hall '-P 1'
_symmetry_space_group_name_H-M 'P -1'
_atom_sites_solution_hydrogens geom
_atom_sites_solution_primary direct
_atom_sites_solution_secondary difmap
_audit_creation_method SHELXL-97
_cell_angle_alpha 86.763(3)
_cell_angle_beta 87.498(2)
_cell_angle_gamma 66.828(3)
_cell_formula_units_Z 2
_cell_length_a 8.8944(13)
_cell_length_b 10.6804(16)
_cell_length_c 11.4533(17)
_cell_measurement_reflns_used 4034
_cell_measurement_temperature 100(2)
_cell_measurement_theta_max 26.722
_cell_measurement_theta_min 2.492
_cell_volume 998.4(3)
_computing_cell_refinement 'SAINT (Bruker, 2002)'
_computing_data_collection 'SMART (Bruker, 2001)'
_computing_data_reduction SAINT
_computing_molecular_graphics
;
X-SEED (Atwood & Barbour, 2003; Barbour, 2001)
;
_computing_publication_material
;
X-SEED
;
_computing_structure_refinement 'SHELXL97 (Sheldrick, 1997)'
_computing_structure_solution 'SHELXS97 (Sheldrick, 1997)'
_diffrn_ambient_temperature 100(2)
_diffrn_measured_fraction_theta_full 0.984
_diffrn_measured_fraction_theta_max 0.967
_diffrn_measurement_device_type 'Bruker APEX CCD area-detector'
_diffrn_measurement_method \w
_diffrn_radiation_monochromator graphite
_diffrn_radiation_source 'fine-focus sealed tube'
_diffrn_radiation_type MoK\a
_diffrn_radiation_wavelength 0.71073
_diffrn_reflns_av_R_equivalents 0.0185
_diffrn_reflns_av_sigmaI/netI 0.0364
_diffrn_reflns_limit_h_max 11
_diffrn_reflns_limit_h_min -7
_diffrn_reflns_limit_k_max 13
_diffrn_reflns_limit_k_min -13
_diffrn_reflns_limit_l_max 14
_diffrn_reflns_limit_l_min -14
_diffrn_reflns_number 5909
_diffrn_reflns_theta_full 25.00
_diffrn_reflns_theta_max 26.75
_diffrn_reflns_theta_min 1.78
_diffrn_standards_number 0
_exptl_absorpt_coefficient_mu 7.662
_exptl_absorpt_correction_T_max 0.585
_exptl_absorpt_correction_T_min 0.3187
_exptl_absorpt_correction_type multi-scan
_exptl_absorpt_process_details '(SADABS; Blessing, 1995)'
_exptl_crystal_colour colourless
_exptl_crystal_density_diffrn 1.921
_exptl_crystal_density_method 'not measured'
_exptl_crystal_description block
_exptl_crystal_F_000 556
_exptl_crystal_size_max 0.14
_exptl_crystal_size_mid 0.10
_exptl_crystal_size_min 0.07
_refine_diff_density_max 2.391
_refine_diff_density_min -1.526
_refine_ls_extinction_method none
_refine_ls_goodness_of_fit_ref 1.056
_refine_ls_hydrogen_treatment constr
_refine_ls_matrix_type full
_refine_ls_number_parameters 235
_refine_ls_number_reflns 4108
_refine_ls_number_restraints 0
_refine_ls_restrained_S_all 1.056
_refine_ls_R_factor_all 0.0389
_refine_ls_R_factor_gt 0.0353
_refine_ls_shift/su_max 0.000
_refine_ls_shift/su_mean 0.000
_refine_ls_structure_factor_coef Fsqd
_refine_ls_weighting_details 'calc w=1/[\s^2^(Fo^2^)+(0.049P)^2^+4.1532P] where P=(Fo^2^+2Fc^2^)/3'
_refine_ls_weighting_scheme calc
_refine_ls_wR_factor_gt 0.0859
_refine_ls_wR_factor_ref 0.0879
_reflns_number_gt 3789
_reflns_number_total 4108
_reflns_threshold_expression I>2\s(I)
_cod_data_source_file hg2049.cif
_cod_data_source_block I
_cod_database_code 2209531
_cod_database_fobs_code 2209531

loop_
_symmetry_equiv_pos_as_xyz
'x, y, z'
'-x, -y, -z'

loop_
_atom_site_type_symbol
_atom_site_label
_atom_site_fract_x
_atom_site_fract_y
_atom_site_fract_z
_atom_site_U_iso_or_equiv
_atom_site_adp_type
_atom_site_calc_flag
_atom_site_refinement_flags
_atom_site_occupancy
Au Au1 0.28573(3) 0.38759(2) 0.078327(18) 0.01808(9) Uani d . 1
P P1 0.37744(18) 0.43714(15) 0.24274(13) 0.0180(3) Uani d . 1
S S1 0.2057(2) 0.33384(16) -0.09419(14) 0.0246(3) Uani d . 1
S S2 0.2837(3) 0.0811(2) 0.0644(2) 0.0526(5) Uani d . 1
N N1 0.2583(7) 0.0844(6) -0.1583(5) 0.0294(12) Uani d . 1
C C1 0.2497(7) 0.1602(6) -0.0739(5) 0.0227(12) Uani d . 1
C C3 0.3002(11) -0.0564(8) -0.1172(7) 0.0404(18) Uani d . 1
H H3 0.4120 -0.1133 -0.1452 0.048 Uiso calc R 1
H H4 0.2234 -0.0913 -0.1496 0.048 Uiso calc R 1
C C2 0.2918(11) -0.0672(10) 0.0142(8) 0.054(2) Uani d . 1
H H2 0.3896 -0.1440 0.0441 0.065 Uiso calc R 1
H H1 0.1933 -0.0833 0.0408 0.065 Uiso calc R 1
C C10 0.3140(7) 0.6174(6) 0.2676(5) 0.0195(11) Uani d . 1
C C15 0.1496(7) 0.7036(6) 0.2556(6) 0.0239(13) Uani d . 1
H H15 0.0737 0.6689 0.2303 0.029 Uiso calc R 1
C C14 0.0972(8) 0.8400(7) 0.2807(6) 0.0270(14) Uani d . 1
H H14 -0.0152 0.8980 0.2745 0.032 Uiso calc R 1
C C13 0.2073(8) 0.8921(6) 0.3146(6) 0.0268(13) Uani d . 1
H H13 0.1704 0.9852 0.3329 0.032 Uiso calc R 1
C C12 0.3729(8) 0.8074(7) 0.3219(6) 0.0299(14) Uani d . 1
H H12 0.4494 0.8436 0.3429 0.036 Uiso calc R 1
C C11 0.4258(7) 0.6707(6) 0.2986(6) 0.0248(13) Uani d . 1
H H11 0.5386 0.6133 0.3036 0.030 Uiso calc R 1
C C16 0.3130(7) 0.3641(6) 0.3728(5) 0.0189(11) Uani d . 1
C C21 0.2389(7) 0.4411(7) 0.4688(5) 0.0237(13) Uani d . 1
H H21 0.2162 0.5358 0.4666 0.028 Uiso calc R 1
C C20 0.1979(7) 0.3787(7) 0.5683(5) 0.0253(13) Uani d . 1
H H20 0.1471 0.4311 0.6340 0.030 Uiso calc R 1
C C19 0.2311(7) 0.2409(7) 0.5715(6) 0.0267(14) Uani d . 1
H H19 0.2040 0.1989 0.6399 0.032 Uiso calc R 1
C C18 0.3037(8) 0.1632(7) 0.4759(6) 0.0273(14) Uani d . 1
H H18 0.3262 0.0685 0.4785 0.033 Uiso calc R 1
C C17 0.3431(8) 0.2253(7) 0.3763(6) 0.0258(13) Uani d . 1
H H17 0.3910 0.1731 0.3099 0.031 Uiso calc R 1
C C4 0.5993(7) 0.3671(6) 0.2478(6) 0.0219(12) Uani d . 1
C C9 0.6864(8) 0.3740(6) 0.1449(6) 0.0243(13) Uani d . 1
H H9 0.6295 0.4100 0.0744 0.029 Uiso calc R 1
C C8 0.8553(8) 0.3286(7) 0.1449(7) 0.0315(15) Uani d . 1
H H8 0.9139 0.3346 0.0749 0.038 Uiso calc R 1
C C7 0.9384(8) 0.2748(7) 0.2468(7) 0.0329(16) Uani d . 1
H H7 1.0542 0.2436 0.2467 0.039 Uiso calc R 1
C C6 0.8538(8) 0.2658(7) 0.3493(7) 0.0334(16) Uani d . 1
H H6 0.9118 0.2276 0.4189 0.040 Uiso calc R 1
C C5 0.6829(8) 0.3132(7) 0.3502(6) 0.0265(13) Uani d . 1
H H5 0.6245 0.3084 0.4207 0.032 Uiso calc R 1

loop_
_atom_site_aniso_label
_atom_site_aniso_U_11
_atom_site_aniso_U_22
_atom_site_aniso_U_33
_atom_site_aniso_U_12
_atom_site_aniso_U_13
_atom_site_aniso_U_23
Au1 0.02163(13) 0.02243(13) 0.01275(13) -0.01159(9) -0.00093(8) 0.00116(8)
P1 0.0185(7) 0.0214(7) 0.0154(7) -0.0096(6) -0.0001(5) 0.0014(6)
S1 0.0354(8) 0.0226(7) 0.0189(7) -0.0146(7) -0.0076(6) 0.0037(6)
S2 0.0656(14) 0.0467(12) 0.0424(12) -0.0185(11) 0.0060(10) -0.0095(10)
N1 0.045(3) 0.025(3) 0.024(3) -0.019(3) -0.003(2) -0.002(2)
C1 0.019(3) 0.026(3) 0.022(3) -0.008(2) 0.001(2) 0.006(2)
C3 0.059(5) 0.030(4) 0.034(4) -0.020(4) -0.011(4) 0.009(3)
C2 0.049(5) 0.069(6) 0.039(5) -0.021(5) -0.002(4) 0.024(4)
C10 0.021(3) 0.023(3) 0.014(3) -0.009(2) -0.002(2) 0.003(2)
C15 0.020(3) 0.024(3) 0.027(3) -0.009(2) -0.004(2) 0.007(2)
C14 0.020(3) 0.027(3) 0.031(4) -0.006(3) -0.001(3) 0.006(3)
C13 0.028(3) 0.021(3) 0.027(3) -0.005(3) -0.001(3) 0.000(3)
C12 0.029(3) 0.026(3) 0.036(4) -0.010(3) -0.010(3) -0.004(3)
C11 0.020(3) 0.027(3) 0.026(3) -0.007(3) -0.006(2) 0.000(3)
C16 0.019(3) 0.027(3) 0.013(3) -0.012(2) -0.003(2) 0.001(2)
C21 0.019(3) 0.030(3) 0.023(3) -0.010(3) -0.002(2) -0.001(3)
C20 0.017(3) 0.035(4) 0.019(3) -0.007(3) 0.003(2) 0.003(3)
C19 0.022(3) 0.041(4) 0.019(3) -0.017(3) -0.002(2) 0.013(3)
C18 0.031(3) 0.032(3) 0.023(3) -0.017(3) -0.003(3) 0.009(3)
C17 0.030(3) 0.029(3) 0.023(3) -0.015(3) -0.002(2) -0.001(3)
C4 0.019(3) 0.020(3) 0.027(3) -0.007(2) 0.001(2) -0.005(2)
C9 0.027(3) 0.019(3) 0.026(3) -0.009(3) 0.001(2) 0.007(2)
C8 0.021(3) 0.025(3) 0.046(4) -0.009(3) 0.001(3) 0.008(3)
C7 0.017(3) 0.020(3) 0.061(5) -0.007(3) 0.000(3) 0.000(3)
C6 0.028(3) 0.029(3) 0.038(4) -0.004(3) -0.012(3) -0.003(3)
C5 0.028(3) 0.028(3) 0.021(3) -0.008(3) -0.001(2) -0.006(3)

loop_
_atom_type_symbol
_atom_type_description
_atom_type_scat_dispersion_real
_atom_type_scat_dispersion_imag
_atom_type_scat_source
C C 0.0033 0.0016 'International Tables Vol C Tables 4.2.6.8 and 6.1.1.4'
H H 0.0000 0.0000 'International Tables Vol C Tables 4.2.6.8 and 6.1.1.4'
N N 0.0061 0.0033 'International Tables Vol C Tables 4.2.6.8 and 6.1.1.4'
P P 0.1023 0.0942 'International Tables Vol C Tables 4.2.6.8 and 6.1.1.4'
S S 0.1246 0.1234 'International Tables Vol C Tables 4.2.6.8 and 6.1.1.4'
Au Au -2.0133 8.8022 'International Tables Vol C Tables 4.2.6.8 and 6.1.1.4'

loop_
_geom_angle_atom_site_label_1
_geom_angle_atom_site_label_2
_geom_angle_atom_site_label_3
_geom_angle
P1 Au1 S1 176.96(5)
C10 P1 C4 105.1(3)
C10 P1 C16 106.0(3)
C4 P1 C16 104.7(3)
C10 P1 Au1 115.7(2)
C4 P1 Au1 112.7(2)
C16 P1 Au1 111.82(19)
C1 S1 Au1 103.2(2)
C2 S2 C1 92.4(4)
C1 N1 C3 111.3(6)
N1 C1 S2 116.2(5)
N1 C1 S1 122.7(5)
S2 C1 S1 121.0(4)
N1 C3 C2 110.7(7)
N1 C3 H3 109.5
C2 C3 H3 109.5
N1 C3 H4 109.5
C2 C3 H4 109.5
H3 C3 H4 108.1
C3 C2 S2 107.7(6)
C3 C2 H2 110.2
S2 C2 H2 110.2
C3 C2 H1 110.2
S2 C2 H1 110.2
H2 C2 H1 108.5
C11 C10 C15 119.6(6)
C11 C10 P1 121.3(5)
C15 C10 P1 119.0(5)
C14 C15 C10 119.8(6)
C14 C15 H15 120.1
C10 C15 H15 120.1
C13 C14 C15 120.5(6)
C13 C14 H14 119.8
C15 C14 H14 119.8
C14 C13 C12 119.8(6)
C14 C13 H13 120.1
C12 C13 H13 120.1
C11 C12 C13 120.1(6)
C11 C12 H12 119.9
C13 C12 H12 119.9
C12 C11 C10 120.1(6)
C12 C11 H11 120.0
C10 C11 H11 120.0
C21 C16 C17 119.6(6)
C21 C16 P1 122.1(5)
C17 C16 P1 118.3(5)
C16 C21 C20 119.8(6)
C16 C21 H21 120.1
C20 C21 H21 120.1
C19 C20 C21 120.1(6)
C19 C20 H20 120.0
C21 C20 H20 120.0
C20 C19 C18 120.7(6)
C20 C19 H19 119.7
C18 C19 H19 119.7
C19 C18 C17 119.3(6)
C19 C18 H18 120.3
C17 C18 H18 120.3
C18 C17 C16 120.5(6)
C18 C17 H17 119.7
C16 C17 H17 119.7
C5 C4 C9 119.6(6)
C5 C4 P1 122.5(5)
C9 C4 P1 117.8(5)
C8 C9 C4 120.4(6)
C8 C9 H9 119.8
C4 C9 H9 119.8
C7 C8 C9 119.9(6)
C7 C8 H8 120.1
C9 C8 H8 120.1
C8 C7 C6 120.4(6)
C8 C7 H7 119.8
C6 C7 H7 119.8
C7 C6 C5 120.0(6)
C7 C6 H6 120.0
C5 C6 H6 120.0
C4 C5 C6 119.7(6)
C4 C5 H5 120.2
C6 C5 H5 120.2

loop_
_geom_bond_atom_site_label_1
_geom_bond_atom_site_label_2
_geom_bond_distance
Au1 P1 2.2535(15)
Au1 S1 2.3051(15)
P1 C10 1.817(6)
P1 C4 1.816(6)
P1 C16 1.817(6)
S1 C1 1.741(6)
S2 C2 1.689(11)
S2 C1 1.733(7)
N1 C1 1.277(8)
N1 C3 1.455(9)
C3 C2 1.503(11)
C3 H3 0.9900
C3 H4 0.9900
C2 H2 0.9900
C2 H1 0.9900
C10 C11 1.392(8)
C10 C15 1.396(8)
C15 C14 1.387(9)
C15 H15 0.9500
C14 C13 1.380(9)
C14 H14 0.9500
C13 C12 1.396(9)
C13 H13 0.9500
C12 C11 1.384(9)
C12 H12 0.9500
C11 H11 0.9500
C16 C21 1.390(8)
C16 C17 1.397(9)
C21 C20 1.394(9)
C21 H21 0.9500
C20 C19 1.381(10)
C20 H20 0.9500
C19 C18 1.387(9)
C19 H19 0.9500
C18 C17 1.388(9)
C18 H18 0.9500
C17 H17 0.9500
C4 C5 1.387(9)
C4 C9 1.397(8)
C9 C8 1.385(9)
C9 H9 0.9500
C8 C7 1.380(10)
C8 H8 0.9500
C7 C6 1.385(11)
C7 H7 0.9500
C6 C5 1.401(9)
C6 H6 0.9500
C5 H5 0.9500

loop_
_geom_torsion_atom_site_label_1
_geom_torsion_atom_site_label_2
_geom_torsion_atom_site_label_3
_geom_torsion_atom_site_label_4
_geom_torsion
C3 N1 C1 S2 -1.5(8)
C3 N1 C1 S1 178.8(5)
C2 S2 C1 N1 -6.3(6)
C2 S2 C1 S1 173.4(5)
Au1 S1 C1 N1 -163.6(5)
Au1 S1 C1 S2 16.7(4)
C1 N1 C3 C2 10.1(9)
N1 C3 C2 S2 -14.1(9)
C1 S2 C2 C3 11.1(6)
C4 P1 C10 C11 -7.4(6)
C16 P1 C10 C11 103.1(5)
Au1 P1 C10 C11 -132.4(5)
C4 P1 C10 C15 172.7(5)
C16 P1 C10 C15 -76.8(5)
Au1 P1 C10 C15 47.7(5)
C11 C10 C15 C14 -3.5(9)
P1 C10 C15 C14 176.3(5)
C10 C15 C14 C13 1.7(10)
C15 C14 C13 C12 1.0(10)
C14 C13 C12 C11 -1.9(11)
C13 C12 C11 C10 0.0(10)
C15 C10 C11 C12 2.7(10)
P1 C10 C11 C12 -177.2(5)
C10 P1 C16 C21 -3.1(6)
C4 P1 C16 C21 107.7(5)
Au1 P1 C16 C21 -129.9(4)
C10 P1 C16 C17 178.5(5)
C4 P1 C16 C17 -70.7(5)
Au1 P1 C16 C17 51.6(5)
C17 C16 C21 C20 1.1(9)
P1 C16 C21 C20 -177.4(4)
C16 C21 C20 C19 0.1(9)
C21 C20 C19 C18 -0.7(9)
C20 C19 C18 C17 0.1(9)
C19 C18 C17 C16 1.2(9)
C21 C16 C17 C18 -1.7(9)
P1 C16 C17 C18 176.8(5)
C10 P1 C4 C5 91.4(6)
C16 P1 C4 C5 -20.0(6)
Au1 P1 C4 C5 -141.7(5)
C10 P1 C4 C9 -85.8(5)
C16 P1 C4 C9 162.8(5)
Au1 P1 C4 C9 41.0(5)
C5 C4 C9 C8 -0.6(9)
P1 C4 C9 C8 176.7(5)
C4 C9 C8 C7 0.8(10)
C9 C8 C7 C6 0.0(10)
C8 C7 C6 C5 -0.8(10)
C9 C4 C5 C6 -0.2(9)
P1 C4 C5 C6 -177.4(5)
C7 C6 C5 C4 0.9(10)
